data_7118549
loop_
_publ_author_name
'Lama, Prem'
'Alimi, Lukman O.'
'Das, Raj Kumar'
'Barbour, Leonard J.'

_publ_section_title
;
 Hydration-dependent anomalous thermal expansion behaviour in a
 coordination polymer.
;
_journal_issue 15
_journal_name_full 'Chemical communications (Cambridge, England)'
_journal_page_first 3231
_journal_page_last 3234
_journal_paper_doi 10.1039/c6cc00158k
_journal_volume 52
_journal_year 2016
_chemical_formula_moiety 'C22 H18 N2 O6 Zn'
_chemical_formula_sum 'C22 H18 N2 O6 Zn'
_chemical_formula_weight 471.75
_chemical_name_systematic
; 
 ? 
;
_space_group_IT_number 33
_symmetry_cell_setting orthorhombic
_symmetry_space_group_name_Hall 'P 2c -2n'
_symmetry_space_group_name_H-M 'P n a 21'
_atom_sites_solution_hydrogens geom
_atom_sites_solution_primary direct
_atom_sites_solution_secondary difmap
_audit_creation_method SHELXL-97
_audit_update_record
;
2015-12-09 deposited with the CCDC.
2016-01-20 downloaded from the CCDC.
;
_cell_angle_alpha 90.00
_cell_angle_beta 90.00
_cell_angle_gamma 90.00
_cell_formula_units_Z 4
_cell_length_a 18.977(2)
_cell_length_b 7.7881(9)
_cell_length_c 13.6890(15)
_cell_measurement_reflns_used 3096
_cell_measurement_temperature 190(2)
_cell_measurement_theta_max 25.79
_cell_measurement_theta_min 2.61
_cell_volume 2023.2(4)
_computing_cell_refinement 'SAINT (Bruker, 2009)'
_computing_data_reduction SAINT
_computing_molecular_graphics 'X-Seed (Barbour 2001)'
_computing_structure_refinement 'SHELXL-97 (Sheldrick, 1997)'
_computing_structure_solution 'SHELXS-97 (Sheldrick, 1990)'
_diffrn_ambient_temperature 190(2)
_diffrn_measured_fraction_theta_full 0.997
_diffrn_measured_fraction_theta_max 0.997
_diffrn_measurement_device_type 'CCD area detector'
_diffrn_measurement_method 'phi and omega scans'
_diffrn_radiation_monochromator graphite
_diffrn_radiation_source 'fine-focus sealed tube'
_diffrn_radiation_type MoK\a
_diffrn_radiation_wavelength 0.71073
_diffrn_reflns_av_R_equivalents 0.0343
_diffrn_reflns_av_sigmaI/netI 0.0531
_diffrn_reflns_limit_h_max 23
_diffrn_reflns_limit_h_min -18
_diffrn_reflns_limit_k_max 7
_diffrn_reflns_limit_k_min -9
_diffrn_reflns_limit_l_max 16
_diffrn_reflns_limit_l_min -16
_diffrn_reflns_number 10419
_diffrn_reflns_theta_full 25.97
_diffrn_reflns_theta_max 25.97
_diffrn_reflns_theta_min 2.15
_exptl_absorpt_coefficient_mu 1.257
_exptl_absorpt_correction_T_max 0.7998
_exptl_absorpt_correction_T_min 0.5448
_exptl_absorpt_correction_type multi-scan
_exptl_absorpt_process_details SADABS
_exptl_crystal_colour colorless
_exptl_crystal_density_diffrn 1.549
_exptl_crystal_density_method 'not measured'
_exptl_crystal_description block
_exptl_crystal_F_000 968
_exptl_crystal_size_max 0.550
_exptl_crystal_size_mid 0.208
_exptl_crystal_size_min 0.186
_refine_diff_density_max 0.612
_refine_diff_density_min -0.285
_refine_diff_density_rms 0.056
_refine_ls_abs_structure_details 'Flack H D (1983), Acta Cryst. A39, 876-881'
_refine_ls_abs_structure_Flack 0.00
_refine_ls_extinction_method none
_refine_ls_goodness_of_fit_ref 1.056
_refine_ls_hydrogen_treatment mixed
_refine_ls_matrix_type full
_refine_ls_number_parameters 280
_refine_ls_number_reflns 3911
_refine_ls_number_restraints 1
_refine_ls_restrained_S_all 1.056
_refine_ls_R_factor_all 0.0446
_refine_ls_R_factor_gt 0.0370
_refine_ls_shift/su_max 0.012
_refine_ls_shift/su_mean 0.001
_refine_ls_structure_factor_coef Fsqd
_refine_ls_weighting_details 'calc w=1/[\s^2^(Fo^2^)+(0.0464P)^2^+0.2676P] where P=(Fo^2^+2Fc^2^)/3'
_refine_ls_weighting_scheme calc
_refine_ls_wR_factor_gt 0.0897
_refine_ls_wR_factor_ref 0.0935
_reflns_number_gt 3449
_reflns_number_total 3911
_reflns_threshold_expression >2sigma(I)
_cod_data_source_file c6cc00158k2.cif
_cod_data_source_block LJB__1_190K
_cod_depositor_comments 'Adding full bibliography for 7118534--7118552.cif.'
_cod_original_sg_symbol_Hall P2c-2n
_cod_original_sg_symbol_H-M Pna21
_cod_database_code 7118549

loop_
_symmetry_equiv_pos_as_xyz
'x, y, z'
'-x, -y, z+1/2'
'-x+1/2, y+1/2, z+1/2'
'x+1/2, -y+1/2, z'

loop_
_atom_site_label
_atom_site_type_symbol
_atom_site_fract_x
_atom_site_fract_y
_atom_site_fract_z
_atom_site_U_iso_or_equiv
_atom_site_adp_type
_atom_site_occupancy
_atom_site_symmetry_multiplicity
_atom_site_calc_flag
_atom_site_refinement_flags
Zn1 Zn 0.390979(18) 1.05932(5) 0.78267(3) 0.01448(11) Uani 1 1 d .
O1 O 0.47151(13) 0.9434(3) 0.84246(19) 0.0203(6) Uani 1 1 d .
O2 O 0.49913(16) 0.7754(4) 0.7166(2) 0.0362(8) Uani 1 1 d .
O3 O 0.76558(15) 0.6698(5) 0.7052(2) 0.0402(8) Uani 1 1 d .
O4 O 0.80920(14) 0.5521(3) 0.84052(19) 0.0231(6) Uani 1 1 d .
O5 O 0.69780(15) 0.7318(4) 1.15830(19) 0.0341(7) Uani 1 1 d .
O6 O 0.59728(14) 0.8784(4) 1.14789(19) 0.0235(6) Uani 1 1 d .
N1 N 0.39736(16) 1.2710(4) 0.8720(2) 0.0188(7) Uani 1 1 d .
N2 N 0.32568(18) 1.7863(4) 1.5333(2) 0.0289(8) Uani 1 1 d .
H2 H 0.3143 1.7874 1.5956 0.035 Uiso 1 1 calc R
C1 C 0.51173(19) 0.8380(5) 0.7974(3) 0.0192(8) Uani 1 1 d .
C2 C 0.57844(19) 0.7909(5) 0.8512(3) 0.0172(8) Uani 1 1 d .
C3 C 0.63760(18) 0.7350(4) 0.8008(2) 0.0154(8) Uani 1 1 d .
H3 H 0.6363 0.7284 0.7315 0.019 Uiso 1 1 calc R
C4 C 0.69854(19) 0.6889(5) 0.8501(3) 0.0175(8) Uani 1 1 d .
C5 C 0.76230(17) 0.6334(5) 0.7924(3) 0.0202(8) Uani 1 1 d .
C6 C 0.70056(19) 0.6987(5) 0.9515(3) 0.0184(8) Uani 1 1 d .
H6 H 0.7412 0.6610 0.9860 0.022 Uiso 1 1 calc R
C7 C 0.64327(19) 0.7635(5) 1.0020(3) 0.0166(8) Uani 1 1 d .
C8 C 0.6480(2) 0.7893(5) 1.1112(3) 0.0197(9) Uani 1 1 d .
C9 C 0.58261(19) 0.8092(5) 0.9519(3) 0.0162(8) Uani 1 1 d .
H9 H 0.5434 0.8535 0.9869 0.019 Uiso 1 1 calc R
C10 C 0.3864(2) 1.4332(5) 0.8423(3) 0.0217(9) Uani 1 1 d .
H10 H 0.3758 1.4533 0.7754 0.026 Uiso 1 1 calc R
C11 C 0.3897(2) 1.5729(5) 0.9054(3) 0.0237(9) Uani 1 1 d .
H11 H 0.3806 1.6854 0.8818 0.028 Uiso 1 1 calc R
C12 C 0.4065(2) 1.5475(5) 1.0033(3) 0.0217(9) Uani 1 1 d .
C13 C 0.4195(2) 1.3795(5) 1.0330(3) 0.0224(9) Uani 1 1 d .
H13 H 0.4320 1.3564 1.0989 0.027 Uiso 1 1 calc R
C14 C 0.4142(2) 1.2468(5) 0.9668(3) 0.0213(8) Uani 1 1 d .
H14 H 0.4228 1.1331 0.9889 0.026 Uiso 1 1 calc R
C15 C 0.4096(3) 1.6962(6) 1.0733(3) 0.0312(11) Uani 1 1 d .
H15A H 0.3827 1.7930 1.0449 0.037 Uiso 1 1 calc R
H15B H 0.4593 1.7336 1.0792 0.037 Uiso 1 1 calc R
C16 C 0.3810(2) 1.6599(6) 1.1756(3) 0.0280(10) Uani 1 1 d .
H16A H 0.3322 1.6160 1.1709 0.034 Uiso 1 1 calc R
H16B H 0.4102 1.5709 1.2077 0.034 Uiso 1 1 calc R
C17 C 0.3821(3) 1.8212(7) 1.2356(3) 0.0369(13) Uani 1 1 d .
H17A H 0.3497 1.9056 1.2055 0.044 Uiso 1 1 calc R
H17B H 0.4301 1.8704 1.2334 0.044 Uiso 1 1 calc R
C18 C 0.3612(2) 1.7964(6) 1.3411(3) 0.0302(11) Uani 1 1 d .
C19 C 0.2937(2) 1.8265(7) 1.3701(3) 0.0430(13) Uani 1 1 d .
H19 H 0.2584 1.8498 1.3227 0.052 Uiso 1 1 calc R
C20 C 0.2766(2) 1.8232(7) 1.4675(3) 0.0413(12) Uani 1 1 d .
H20 H 0.2297 1.8473 1.4877 0.050 Uiso 1 1 calc R
C21 C 0.3912(2) 1.7478(7) 1.5083(3) 0.0350(12) Uani 1 1 d .
H21 H 0.4250 1.7186 1.5567 0.042 Uiso 1 1 calc R
C22 C 0.4094(2) 1.7508(7) 1.4114(4) 0.0401(12) Uani 1 1 d .
H22 H 0.4560 1.7209 1.3926 0.048 Uiso 1 1 calc R

loop_
_atom_site_aniso_label
_atom_site_aniso_U_11
_atom_site_aniso_U_22
_atom_site_aniso_U_33
_atom_site_aniso_U_23
_atom_site_aniso_U_13
_atom_site_aniso_U_12
Zn1 0.01284(19) 0.0203(2) 0.01029(18) 0.0016(2) 0.0003(2) -0.00002(15)
O1 0.0165(14) 0.0258(15) 0.0185(14) -0.0011(11) -0.0010(11) 0.0066(11)
O2 0.0299(17) 0.061(2) 0.0181(14) -0.0174(15) -0.0101(13) 0.0155(16)
O3 0.0318(17) 0.071(3) 0.0175(16) 0.0091(16) 0.0115(14) 0.0148(17)
O4 0.0165(14) 0.0324(17) 0.0204(15) -0.0075(12) 0.0015(11) 0.0062(12)
O5 0.0279(17) 0.062(2) 0.0127(14) 0.0031(14) -0.0052(12) 0.0139(15)
O6 0.0241(15) 0.0337(16) 0.0127(13) -0.0059(13) -0.0001(11) 0.0036(12)
N1 0.0191(17) 0.0213(18) 0.0159(17) -0.0025(13) 0.0000(13) 0.0006(14)
N2 0.032(2) 0.039(2) 0.0159(17) -0.0051(15) 0.0066(15) -0.0080(17)
C1 0.0185(17) 0.0223(18) 0.017(2) -0.0003(17) 0.0002(16) 0.0048(15)
C2 0.0153(19) 0.022(2) 0.0147(17) -0.0010(15) 0.0012(15) 0.0022(16)
C3 0.0168(16) 0.0211(18) 0.008(2) -0.0005(14) -0.0017(14) 0.0028(14)
C4 0.0142(18) 0.020(2) 0.0187(19) -0.0022(15) 0.0026(15) 0.0012(16)
C5 0.0134(16) 0.0267(19) 0.020(2) -0.003(2) 0.0002(18) -0.0002(14)
C6 0.0143(19) 0.025(2) 0.0161(19) 0.0007(15) -0.0001(15) 0.0033(16)
C7 0.0153(19) 0.021(2) 0.0138(19) 0.0012(14) -0.0002(15) -0.0005(15)
C8 0.019(2) 0.029(2) 0.0109(18) -0.0014(15) 0.0019(15) -0.0015(17)
C9 0.0132(18) 0.021(2) 0.0140(18) -0.0018(14) 0.0020(14) 0.0019(16)
C10 0.021(2) 0.024(2) 0.020(2) 0.0039(16) -0.0006(15) 0.0024(17)
C11 0.032(2) 0.020(2) 0.019(2) 0.0036(16) 0.0002(17) 0.0016(17)
C12 0.022(2) 0.025(2) 0.018(2) -0.0022(15) 0.0058(16) -0.0038(17)
C13 0.026(2) 0.028(2) 0.0135(18) -0.0002(16) -0.0018(16) 0.0029(18)
C14 0.028(2) 0.022(2) 0.0138(18) 0.0026(17) 0.0007(16) 0.0042(17)
C15 0.045(3) 0.029(3) 0.020(2) -0.0032(18) 0.010(2) -0.006(2)
C16 0.033(2) 0.032(3) 0.019(2) -0.0024(18) 0.0077(17) -0.009(2)
C17 0.056(3) 0.031(3) 0.024(2) -0.010(2) 0.008(2) -0.011(2)
C18 0.032(3) 0.039(3) 0.019(2) -0.0117(19) 0.0041(19) -0.013(2)
C19 0.033(3) 0.073(4) 0.023(2) -0.002(2) -0.008(2) -0.005(3)
C20 0.023(2) 0.073(4) 0.028(2) -0.005(2) 0.0085(19) -0.002(2)
C21 0.032(3) 0.050(3) 0.024(2) 0.001(2) -0.003(2) 0.004(2)
C22 0.024(2) 0.065(4) 0.031(3) -0.009(3) 0.005(2) 0.002(2)

loop_
_atom_type_symbol
_atom_type_description
_atom_type_scat_dispersion_real
_atom_type_scat_dispersion_imag
_atom_type_scat_source
C C 0.0033 0.0016 'International Tables Vol C Tables 4.2.6.8 and 6.1.1.4'
H H 0.0000 0.0000 'International Tables Vol C Tables 4.2.6.8 and 6.1.1.4'
N N 0.0061 0.0033 'International Tables Vol C Tables 4.2.6.8 and 6.1.1.4'
O O 0.0106 0.0060 'International Tables Vol C Tables 4.2.6.8 and 6.1.1.4'
Zn Zn 0.2839 1.4301 'International Tables Vol C Tables 4.2.6.8 and 6.1.1.4'

loop_
_geom_angle_atom_site_label_1
_geom_angle_atom_site_label_2
_geom_angle_atom_site_label_3
_geom_angle
_geom_angle_site_symmetry_1
_geom_angle_site_symmetry_3
O6 Zn1 O4 126.58(11) 2_674 4_465
O6 Zn1 O1 115.36(11) 2_674 .
O4 Zn1 O1 104.30(12) 4_465 .
O6 Zn1 N1 111.21(13) 2_674 .
O4 Zn1 N1 99.36(12) 4_465 .
O1 Zn1 N1 94.32(11) . .
C1 O1 Zn1 124.1(2) . .
C5 O4 Zn1 124.6(3) . 4_565
C8 O6 Zn1 115.0(2) . 2_675
C10 N1 C14 117.3(3) . .
C10 N1 Zn1 124.4(3) . .
C14 N1 Zn1 118.3(3) . .
C21 N2 C20 122.2(4) . .
O2 C1 O1 124.8(3) . .
O2 C1 C2 120.3(3) . .
O1 C1 C2 114.9(3) . .
C9 C2 C3 118.7(3) . .
C9 C2 C1 120.5(3) . .
C3 C2 C1 120.8(3) . .
C4 C3 C2 120.9(3) . .
C3 C4 C6 119.6(3) . .
C3 C4 C5 119.3(3) . .
C6 C4 C5 121.1(3) . .
O3 C5 O4 125.5(3) . .
O3 C5 C4 118.9(3) . .
O4 C5 C4 115.6(4) . .
C7 C6 C4 119.8(3) . .
C6 C7 C9 119.9(3) . .
C6 C7 C8 119.7(3) . .
C9 C7 C8 120.3(3) . .
O5 C8 O6 124.5(4) . .
O5 C8 C7 121.1(3) . .
O6 C8 C7 114.3(3) . .
C2 C9 C7 120.8(3) . .
N1 C10 C11 122.7(4) . .
C12 C11 C10 119.9(4) . .
C11 C12 C13 117.1(4) . .
C11 C12 C15 120.9(4) . .
C13 C12 C15 122.0(4) . .
C14 C13 C12 119.9(4) . .
N1 C14 C13 123.0(4) . .
C12 C15 C16 115.3(4) . .
C17 C16 C15 110.0(4) . .
C16 C17 C18 114.4(4) . .
C19 C18 C22 117.8(4) . .
C19 C18 C17 120.3(5) . .
C22 C18 C17 121.9(5) . .
C18 C19 C20 120.2(4) . .
N2 C20 C19 119.8(4) . .
N2 C21 C22 118.9(4) . .
C21 C22 C18 121.0(5) . .

loop_
_geom_bond_atom_site_label_1
_geom_bond_atom_site_label_2
_geom_bond_distance
_geom_bond_site_symmetry_2
Zn1 O6 1.921(3) 2_674
Zn1 O4 1.947(3) 4_465
Zn1 O1 1.955(3) .
Zn1 N1 2.056(3) .
O1 C1 1.280(4) .
O2 C1 1.232(5) .
O3 C5 1.227(5) .
O4 C5 1.276(5) .
O4 Zn1 1.947(3) 4_565
O5 C8 1.228(5) .
O6 C8 1.289(5) .
O6 Zn1 1.921(3) 2_675
N1 C10 1.343(5) .
N1 C14 1.349(5) .
N2 C21 1.324(6) .
N2 C20 1.328(6) .
C1 C2 1.510(5) .
C2 C9 1.388(5) .
C2 C3 1.388(5) .
C3 C4 1.386(5) .
C4 C6 1.391(5) .
C4 C5 1.508(5) .
C6 C7 1.384(5) .
C7 C9 1.387(5) .
C7 C8 1.511(5) .
C10 C11 1.391(6) .
C11 C12 1.390(6) .
C12 C13 1.392(6) .
C12 C15 1.504(6) .
C13 C14 1.379(5) .
C15 C16 1.529(6) .
C16 C17 1.501(6) .
C17 C18 1.510(6) .
C18 C19 1.361(6) .
C18 C22 1.375(7) .
C19 C20 1.373(6) .
C21 C22 1.370(6) .
